data_4072835
loop_
_publ_author_name
'Cabeza, Javier A.'
'del R\'io, Ignacio'
'Fern\'andez-Colinas, Jos\'e M.'
'Garc\'ia-\'Alvarez, Pablo'
'Miguel, Daniel'

_publ_section_title
;
 Reactivity of Indene, Fluorene, Azulene, and Acenaphthylene with a
 Basal-Edge-Bridged Square-Pyramidal Hexaruthenium Dihydride
;
_journal_issue 6
_journal_name_full Organometallics
_journal_page_first 1414
_journal_paper_doi 10.1021/om061078c
_journal_volume 26
_journal_year 2007
_chemical_formula_moiety 'C32 H18 N2 O13 Ru6, 0.25(C2 H4 Cl2)'
_chemical_formula_sum 'C32.5 H19 Cl0.5 N2 O13 Ru6'
_chemical_formula_weight 1269.64
_chemical_name_systematic
;
 ?
;
_space_group_IT_number 14
_symmetry_cell_setting monoclinic
_symmetry_space_group_name_Hall '-P 2ybc'
_symmetry_space_group_name_H-M 'P 1 21/c 1'
_atom_sites_solution_hydrogens geom
_atom_sites_solution_primary direct
_atom_sites_solution_secondary difmap
_audit_creation_method SHELXL-97
_cell_angle_alpha 90.00
_cell_angle_beta 98.114(4)
_cell_angle_gamma 90.00
_cell_formula_units_Z 4
_cell_length_a 10.443(2)
_cell_length_b 20.009(5)
_cell_length_c 18.511(4)
_cell_measurement_temperature 293(2)
_cell_volume 3829.2(15)
_computing_cell_refinement 'Bruker SMART'
_computing_data_collection 'Bruker SMART'
_computing_data_reduction 'Bruker SHELXTL'
_computing_molecular_graphics 'Bruker SHELXTL'
_computing_publication_material 'Bruker SHELXTL'
_computing_structure_refinement 'SHELXL-97 (Sheldrick, 1997)'
_computing_structure_solution 'SHELXS-97 (Sheldrick, 1990)'
_diffrn_ambient_temperature 293(2)
_diffrn_measured_fraction_theta_full 0.997
_diffrn_measured_fraction_theta_max 0.997
_diffrn_measurement_device_type 'CCD area detector'
_diffrn_measurement_method 'phi and omega scans'
_diffrn_radiation_monochromator graphite
_diffrn_radiation_source 'fine-focus sealed tube'
_diffrn_radiation_type MoK\a
_diffrn_radiation_wavelength 0.71073
_diffrn_reflns_av_R_equivalents 0.0302
_diffrn_reflns_av_sigmaI/netI 0.0236
_diffrn_reflns_limit_h_max 11
_diffrn_reflns_limit_h_min -11
_diffrn_reflns_limit_k_max 22
_diffrn_reflns_limit_k_min -18
_diffrn_reflns_limit_l_max 20
_diffrn_reflns_limit_l_min -20
_diffrn_reflns_number 16882
_diffrn_reflns_theta_full 23.27
_diffrn_reflns_theta_max 23.27
_diffrn_reflns_theta_min 1.51
_exptl_absorpt_coefficient_mu 2.405
_exptl_absorpt_correction_T_max 1.000000
_exptl_absorpt_correction_T_min 0.821649
_exptl_absorpt_correction_type SADABS
_exptl_crystal_colour BLACK
_exptl_crystal_density_diffrn 2.202
_exptl_crystal_density_method 'not measured'
_exptl_crystal_description OCTAHEDRON
_exptl_crystal_F_000 2418
_exptl_crystal_size_max 0.18
_exptl_crystal_size_mid 0.20
_exptl_crystal_size_min 0.21
_refine_diff_density_max 0.825
_refine_diff_density_min -0.473
_refine_diff_density_rms 0.116
_refine_ls_extinction_method none
_refine_ls_goodness_of_fit_ref 1.090
_refine_ls_hydrogen_treatment mixed
_refine_ls_matrix_type full
_refine_ls_number_parameters 505
_refine_ls_number_reflns 5500
_refine_ls_number_restraints 0
_refine_ls_restrained_S_all 1.090
_refine_ls_R_factor_all 0.0439
_refine_ls_R_factor_gt 0.0364
_refine_ls_shift/su_max 0.007
_refine_ls_shift/su_mean 0.000
_refine_ls_structure_factor_coef Fsqd
_refine_ls_weighting_details
; calc
 [1.00000+-1.00000exp(-60.00(sin\q/\l)^2^)]/
   [\s^2^(Fo^2^)+0.0000+25.5678*P+(0.0177P)^2^+0.0000sin\q/\l]
 where P = 0.33333Fo^2^ + 0.66667Fc^2^
;
_refine_ls_weighting_scheme calc
_refine_ls_wR_factor_gt 0.0739
_refine_ls_wR_factor_ref 0.0791
_reflns_number_gt 4845
_reflns_number_total 5500
_reflns_threshold_expression >2sigma(I)
_cod_data_source_file om061078csi20061222_055053.cif
_cod_data_source_block 4(pg119km)
_cod_depositor_comments
;
The following automatic conversions were performed:

'_symmetry_cell_setting' value 'Monoclinic' changed to 'monoclinic'
according to /home/saulius/struct/CIF-dictionaries/cif_core.dic
dictionary named 'cif_core.dic' version 2.4.1 from 2010-06-29.

Automatic conversion script
Id: cif_fix_values 1715 2011-07-08 13:25:40Z adriana 
;
_cod_original_cell_volume 3829.4(15)
_cod_original_sg_symbol_H-M P2(1)/c
_cod_original_formula_sum 'C32.50 H19 Cl0.50 N2 O13 Ru6'
_cod_database_code 4072835

loop_
_symmetry_equiv_pos_as_xyz
'x, y, z'
'-x, y+1/2, -z+1/2'
'-x, -y, -z'
'x, -y-1/2, z-1/2'

loop_
_atom_site_label
_atom_site_type_symbol
_atom_site_fract_x
_atom_site_fract_y
_atom_site_fract_z
_atom_site_U_iso_or_equiv
_atom_site_adp_type
_atom_site_occupancy
_atom_site_symmetry_multiplicity
_atom_site_calc_flag
_atom_site_refinement_flags
Ru1 Ru 0.77055(5) 0.14449(3) 0.22523(3) 0.03161(14) Uani 1 1 d .
Ru2 Ru 0.95249(5) 0.09131(3) 0.33125(3) 0.03197(14) Uani 1 1 d .
Ru3 Ru 0.95721(5) 0.05810(3) 0.18955(3) 0.03815(15) Uani 1 1 d .
Ru4 Ru 0.80663(5) 0.26766(3) 0.29114(3) 0.03366(15) Uani 1 1 d .
Ru5 Ru 0.98647(5) 0.21611(3) 0.39668(3) 0.03543(15) Uani 1 1 d .
Ru6 Ru 0.73207(5) 0.15875(3) 0.37494(3) 0.03373(15) Uani 1 1 d .
N1 N 0.9510(5) 0.1877(3) 0.2783(3) 0.0305(12) Uani 1 1 d .
N2 N 1.0723(5) 0.1516(3) 0.1866(3) 0.0366(13) Uani 1 1 d .
C100 C 0.6579(7) 0.2311(4) 0.2183(5) 0.054(2) Uani 1 1 d .
O100 O 0.5588(6) 0.2481(3) 0.1862(4) 0.091(2) Uani 1 1 d .
C101 C 0.7889(7) 0.1590(4) 0.1266(5) 0.0481(19) Uani 1 1 d .
O101 O 0.7863(6) 0.1739(3) 0.0668(3) 0.0714(17) Uani 1 1 d .
C102 C 0.6178(7) 0.0958(4) 0.1980(4) 0.051(2) Uani 1 1 d .
O102 O 0.5222(6) 0.0675(4) 0.1838(4) 0.081(2) Uani 1 1 d .
C201 C 1.1318(7) 0.0797(4) 0.3440(4) 0.0439(18) Uani 1 1 d .
O201 O 1.2419(5) 0.0742(3) 0.3506(3) 0.0665(16) Uani 1 1 d .
C202 C 0.9382(7) 0.0078(4) 0.3756(5) 0.051(2) Uani 1 1 d .
O202 O 0.9335(6) -0.0421(3) 0.4042(4) 0.081(2) Uani 1 1 d .
C301 C 0.9182(8) 0.0390(4) 0.0857(5) 0.054(2) Uani 1 1 d .
O301 O 0.8881(7) 0.0237(4) 0.0277(4) 0.088(2) Uani 1 1 d .
C302 C 1.1076(8) 0.0039(4) 0.2030(5) 0.051(2) Uani 1 1 d .
O302 O 1.1984(6) -0.0279(3) 0.2125(4) 0.0792(19) Uani 1 1 d .
C303 C 0.8500(8) -0.0123(4) 0.2130(5) 0.057(2) Uani 1 1 d .
O303 O 0.7885(7) -0.0567(3) 0.2253(4) 0.089(2) Uani 1 1 d .
C400 C 0.9406(7) 0.3105(4) 0.3838(4) 0.0492(19) Uani 1 1 d .
O400 O 0.9590(7) 0.3654(3) 0.4049(4) 0.083(2) Uani 1 1 d .
C401 C 0.8517(7) 0.3308(4) 0.2213(4) 0.0465(18) Uani 1 1 d .
O401 O 0.8722(7) 0.3679(3) 0.1782(4) 0.083(2) Uani 1 1 d .
C402 C 0.6882(7) 0.3274(4) 0.3229(5) 0.0476(19) Uani 1 1 d .
O402 O 0.6167(6) 0.3637(3) 0.3412(4) 0.0764(19) Uani 1 1 d .
C501 C 1.1672(8) 0.2289(4) 0.4123(5) 0.055(2) Uani 1 1 d .
O501 O 1.2741(6) 0.2397(4) 0.4260(4) 0.096(2) Uani 1 1 d .
C502 C 0.9931(8) 0.2193(4) 0.4980(5) 0.056(2) Uani 1 1 d .
O502 O 0.9924(7) 0.2205(4) 0.5591(3) 0.086(2) Uani 1 1 d .
C1 C 1.0492(6) 0.1993(3) 0.2364(3) 0.0290(14) Uani 1 1 d .
C2 C 1.1248(7) 0.2574(4) 0.2429(4) 0.0442(18) Uani 1 1 d .
H2 H 1.1070 0.2911 0.2745 0.053 Uiso 1 1 calc R
C3 C 1.2258(7) 0.2649(4) 0.2024(5) 0.054(2) Uani 1 1 d .
H3 H 1.2790 0.3024 0.2084 0.065 Uiso 1 1 calc R
C4 C 1.2455(8) 0.2166(4) 0.1539(5) 0.055(2) Uani 1 1 d .
H4 H 1.3129 0.2213 0.1263 0.066 Uiso 1 1 calc R
C5 C 1.1688(7) 0.1611(4) 0.1445(4) 0.0455(18) Uani 1 1 d .
C6 C 1.1868(9) 0.1115(5) 0.0858(5) 0.070(3) Uani 1 1 d .
H6A H 1.2625 0.1230 0.0644 0.105 Uiso 1 1 calc R
H6B H 1.1124 0.1122 0.0488 0.105 Uiso 1 1 calc R
H6C H 1.1970 0.0675 0.1066 0.105 Uiso 1 1 calc R
C11 C 0.5188(6) 0.1394(4) 0.3586(4) 0.0441(18) Uani 1 1 d .
H11 H 0.4727 0.1296 0.3098 0.053 Uiso 1 1 calc R
C12 C 0.5411(7) 0.2052(4) 0.3815(5) 0.050(2) Uani 1 1 d .
H12 H 0.5113 0.2415 0.3477 0.060 Uiso 1 1 calc R
C13 C 0.6249(8) 0.2205(4) 0.4460(5) 0.057(2) Uani 1 1 d .
H13 H 0.6511 0.2670 0.4559 0.068 Uiso 1 1 calc R
C14 C 0.6867(8) 0.1700(4) 0.4890(4) 0.054(2) Uani 1 1 d .
H14 H 0.7555 0.1809 0.5289 0.065 Uiso 1 1 calc R
C15 C 0.6627(7) 0.1033(4) 0.4683(4) 0.0434(18) Uani 1 1 d .
C23 C 0.7114(8) 0.0400(4) 0.5066(4) 0.054(2) Uani 1 1 d .
H23B H 0.6853 0.0371 0.5547 0.065 Uiso 1 1 calc R
H23A H 0.8049 0.0370 0.5111 0.065 Uiso 1 1 calc R
C17 C 0.6474(7) -0.0137(4) 0.4567(4) 0.0473(19) Uani 1 1 d .
C18 C 0.6520(9) -0.0829(5) 0.4646(5) 0.065(2) Uani 1 1 d .
H18 H 0.7002 -0.1023 0.5053 0.079 Uiso 1 1 calc R
C19 C 0.5847(10) -0.1219(5) 0.4115(6) 0.069(3) Uani 1 1 d .
H19 H 0.5892 -0.1682 0.4159 0.083 Uiso 1 1 calc R
C20 C 0.5108(10) -0.0944(4) 0.3520(6) 0.067(3) Uani 1 1 d .
H20 H 0.4646 -0.1221 0.3174 0.081 Uiso 1 1 calc R
C21 C 0.5039(8) -0.0254(4) 0.3425(5) 0.056(2) Uani 1 1 d .
H21 H 0.4552 -0.0062 0.3018 0.068 Uiso 1 1 calc R
C22 C 0.5729(7) 0.0134(4) 0.3967(4) 0.0441(18) Uani 1 1 d .
C16 C 0.5789(6) 0.0872(4) 0.4035(4) 0.0420(17) Uani 1 1 d .
C90 C 0.566(3) 0.038(2) 0.9897(18) 0.159(18) Uani 0.50 1 d P
H90A H 0.6200 0.0369 0.9511 0.191 Uiso 0.50 1 calc PR
H90B H 0.5780 0.0801 1.0162 0.191 Uiso 0.50 1 calc PR
Cl91 Cl 0.417(3) 0.022(2) 0.9611(14) 0.45(2) Uani 0.50 1 d P
H100 H 0.760(9) 0.112(5) 0.321(5) 0.10(3) Uiso 1 1 d .
H200 H 0.899(7) 0.135(4) 0.408(4) 0.07(2) Uiso 1 1 d .

loop_
_atom_site_aniso_label
_atom_site_aniso_U_11
_atom_site_aniso_U_22
_atom_site_aniso_U_33
_atom_site_aniso_U_23
_atom_site_aniso_U_13
_atom_site_aniso_U_12
Ru1 0.0247(3) 0.0291(3) 0.0406(3) -0.0018(2) 0.0030(2) -0.0010(2)
Ru2 0.0248(3) 0.0314(3) 0.0407(3) 0.0019(2) 0.0080(2) 0.0025(2)
Ru3 0.0361(3) 0.0317(3) 0.0484(3) -0.0077(3) 0.0119(2) -0.0007(2)
Ru4 0.0293(3) 0.0271(3) 0.0455(3) -0.0013(2) 0.0087(2) -0.0005(2)
Ru5 0.0275(3) 0.0391(3) 0.0401(3) -0.0053(3) 0.0059(2) -0.0027(2)
Ru6 0.0258(3) 0.0328(3) 0.0447(3) -0.0008(2) 0.0125(2) -0.0005(2)
N1 0.019(3) 0.032(3) 0.039(3) -0.002(2) 0.002(2) -0.008(2)
N2 0.031(3) 0.041(3) 0.040(3) 0.002(3) 0.009(2) -0.004(3)
C100 0.039(4) 0.035(4) 0.086(6) -0.004(4) 0.002(4) 0.003(4)
O100 0.056(4) 0.053(4) 0.145(7) -0.014(4) -0.046(4) 0.017(3)
C101 0.041(4) 0.044(5) 0.057(5) 0.006(4) 0.000(4) 0.000(3)
O101 0.085(5) 0.078(4) 0.051(4) 0.019(3) 0.009(3) 0.003(4)
C102 0.040(4) 0.055(5) 0.057(5) -0.003(4) 0.001(4) -0.005(4)
O102 0.052(4) 0.098(5) 0.088(5) -0.014(4) -0.006(3) -0.041(4)
C201 0.037(5) 0.044(4) 0.050(4) 0.008(3) 0.005(3) 0.004(3)
O201 0.027(3) 0.083(5) 0.089(4) -0.002(3) 0.006(3) 0.010(3)
C202 0.038(4) 0.046(5) 0.070(5) 0.007(4) 0.015(4) 0.010(4)
O202 0.085(5) 0.049(4) 0.116(6) 0.037(4) 0.039(4) 0.012(3)
C301 0.049(5) 0.055(5) 0.061(6) -0.013(4) 0.015(4) 0.001(4)
O301 0.092(5) 0.114(6) 0.056(4) -0.037(4) 0.006(4) -0.003(4)
C302 0.052(5) 0.041(5) 0.065(5) -0.011(4) 0.020(4) -0.003(4)
O302 0.066(4) 0.061(4) 0.111(5) -0.003(4) 0.016(4) 0.028(4)
C303 0.060(5) 0.037(5) 0.075(6) -0.007(4) 0.012(4) -0.002(4)
O303 0.087(5) 0.056(4) 0.126(6) -0.003(4) 0.026(4) -0.030(4)
C400 0.046(4) 0.052(5) 0.049(5) -0.007(4) 0.007(3) -0.001(4)
O400 0.101(5) 0.050(4) 0.089(5) -0.030(4) -0.019(4) 0.000(4)
C401 0.051(5) 0.040(4) 0.050(5) -0.007(4) 0.013(4) -0.001(4)
O401 0.114(6) 0.064(4) 0.081(5) 0.028(4) 0.047(4) 0.003(4)
C402 0.038(4) 0.033(4) 0.074(5) 0.004(4) 0.013(4) 0.004(4)
O402 0.067(4) 0.053(4) 0.118(5) 0.003(4) 0.044(4) 0.022(3)
C501 0.034(5) 0.068(6) 0.064(5) -0.014(4) 0.010(4) -0.002(4)
O501 0.030(4) 0.136(7) 0.119(6) -0.024(5) 0.006(3) -0.014(4)
C502 0.052(5) 0.061(5) 0.057(6) -0.003(4) 0.010(4) -0.004(4)
O502 0.097(5) 0.123(6) 0.040(4) -0.010(4) 0.010(3) -0.012(4)
C1 0.029(3) 0.031(4) 0.024(3) -0.002(3) -0.005(3) 0.001(3)
C2 0.041(4) 0.038(4) 0.056(5) -0.005(3) 0.014(3) -0.014(3)
C3 0.047(5) 0.051(5) 0.068(5) -0.001(4) 0.019(4) -0.021(4)
C4 0.045(5) 0.061(5) 0.065(5) -0.006(4) 0.029(4) -0.012(4)
C5 0.035(4) 0.053(5) 0.053(5) 0.002(4) 0.021(3) 0.001(4)
C6 0.073(6) 0.072(6) 0.075(6) -0.018(5) 0.047(5) -0.010(5)
C11 0.027(4) 0.049(5) 0.059(5) 0.003(4) 0.016(3) -0.007(3)
C12 0.030(4) 0.044(5) 0.081(6) 0.006(4) 0.027(4) 0.004(3)
C13 0.050(5) 0.055(5) 0.072(6) -0.007(5) 0.034(4) -0.004(4)
C14 0.057(5) 0.063(6) 0.048(5) -0.011(4) 0.026(4) -0.016(4)
C15 0.043(4) 0.052(5) 0.039(4) -0.003(3) 0.018(3) -0.004(4)
C23 0.058(5) 0.064(5) 0.043(4) 0.005(4) 0.015(4) -0.002(4)
C17 0.050(5) 0.043(5) 0.053(5) -0.001(4) 0.022(4) -0.005(4)
C18 0.078(6) 0.055(6) 0.067(6) 0.013(5) 0.025(5) 0.005(5)
C19 0.087(7) 0.040(5) 0.086(7) -0.017(5) 0.037(6) -0.007(5)
C20 0.084(7) 0.044(5) 0.077(7) -0.015(5) 0.021(5) -0.020(5)
C21 0.054(5) 0.047(5) 0.070(6) -0.012(4) 0.017(4) -0.008(4)
C22 0.039(4) 0.045(5) 0.054(5) -0.001(4) 0.026(4) -0.009(3)
C16 0.030(4) 0.045(4) 0.056(5) -0.001(4) 0.021(3) -0.006(3)
C90 0.10(2) 0.25(4) 0.11(2) 0.04(3) -0.039(18) -0.10(3)
Cl91 0.32(3) 0.74(7) 0.31(3) -0.11(4) 0.11(2) 0.12(4)

loop_
_atom_type_symbol
_atom_type_description
_atom_type_scat_dispersion_real
_atom_type_scat_dispersion_imag
_atom_type_scat_source
C C 0.0033 0.0016 'International Tables Vol C Tables 4.2.6.8 and 6.1.1.4'
H H 0.0000 0.0000 'International Tables Vol C Tables 4.2.6.8 and 6.1.1.4'
N N 0.0061 0.0033 'International Tables Vol C Tables 4.2.6.8 and 6.1.1.4'
O O 0.0106 0.0060 'International Tables Vol C Tables 4.2.6.8 and 6.1.1.4'
Ru Ru -1.2594 0.8363 'International Tables Vol C Tables 4.2.6.8 and 6.1.1.4'
Cl Cl 0.1484 0.1585 'International Tables Vol C Tables 4.2.6.8 and 6.1.1.4'

loop_
_geom_angle_atom_site_label_1
_geom_angle_atom_site_label_2
_geom_angle_atom_site_label_3
_geom_angle
_geom_angle_site_symmetry_1
_geom_angle_site_symmetry_3
C102 Ru1 C101 91.1(3) . .
C102 Ru1 C100 87.9(3) . .
C101 Ru1 C100 86.9(3) . .
C102 Ru1 N1 167.5(3) . .
C101 Ru1 N1 100.1(3) . .
C100 Ru1 N1 98.2(3) . .
C102 Ru1 Ru2 117.9(3) . .
C101 Ru1 Ru2 126.7(2) . .
C100 Ru1 Ru2 133.8(2) . .
N1 Ru1 Ru2 50.50(14) . .
C102 Ru1 Ru4 129.9(3) . .
C101 Ru1 Ru4 105.4(2) . .
C100 Ru1 Ru4 47.5(2) . .
N1 Ru1 Ru4 52.34(14) . .
Ru2 Ru1 Ru4 89.57(3) . .
C102 Ru1 Ru3 102.3(3) . .
C101 Ru1 Ru3 72.1(2) . .
C100 Ru1 Ru3 156.6(2) . .
N1 Ru1 Ru3 76.13(14) . .
Ru2 Ru1 Ru3 59.11(2) . .
Ru4 Ru1 Ru3 127.66(3) . .
C102 Ru1 Ru6 94.7(2) . .
C101 Ru1 Ru6 165.3(2) . .
C100 Ru1 Ru6 79.8(3) . .
N1 Ru1 Ru6 75.84(14) . .
Ru2 Ru1 Ru6 61.68(2) . .
Ru4 Ru1 Ru6 60.79(2) . .
Ru3 Ru1 Ru6 119.62(2) . .
C102 Ru1 H100 85(3) . .
C101 Ru1 H100 169(3) . .
C100 Ru1 H100 104(3) . .
N1 Ru1 H100 83(3) . .
Ru2 Ru1 H100 48(3) . .
Ru4 Ru1 H100 85(3) . .
Ru3 Ru1 H100 98(3) . .
Ru6 Ru1 H100 26(3) . .
C201 Ru2 C202 88.5(3) . .
C201 Ru2 N1 96.4(3) . .
C202 Ru2 N1 175.1(3) . .
C201 Ru2 Ru3 86.4(2) . .
C202 Ru2 Ru3 102.6(3) . .
N1 Ru2 Ru3 77.28(14) . .
C201 Ru2 Ru1 135.9(2) . .
C202 Ru2 Ru1 124.6(2) . .
N1 Ru2 Ru1 50.97(13) . .
Ru3 Ru2 Ru1 60.60(2) . .
C201 Ru2 Ru5 89.6(2) . .
C202 Ru2 Ru5 128.5(3) . .
N1 Ru2 Ru5 52.28(14) . .
Ru3 Ru2 Ru5 128.57(3) . .
Ru1 Ru2 Ru5 89.78(3) . .
C201 Ru2 Ru6 148.1(2) . .
C202 Ru2 Ru6 100.2(2) . .
N1 Ru2 Ru6 75.80(13) . .
Ru3 Ru2 Ru6 120.69(2) . .
Ru1 Ru2 Ru6 61.28(2) . .
Ru5 Ru2 Ru6 60.94(2) . .
C201 Ru2 H100 175(3) . .
C202 Ru2 H100 95(3) . .
N1 Ru2 H100 80(3) . .
Ru3 Ru2 H100 96(3) . .
Ru1 Ru2 H100 44(3) . .
Ru5 Ru2 H100 86(3) . .
Ru6 Ru2 H100 28(3) . .
C201 Ru2 H200 112(2) . .
C202 Ru2 H200 92(3) . .
N1 Ru2 H200 87(2) . .
Ru3 Ru2 H200 157(2) . .
Ru1 Ru2 H200 97(2) . .
Ru5 Ru2 H200 43(2) . .
Ru6 Ru2 H200 38(2) . .
H100 Ru2 H200 64(4) . .
C303 Ru3 C302 92.9(3) . .
C303 Ru3 C301 91.8(4) . .
C302 Ru3 C301 94.1(3) . .
C303 Ru3 N2 166.3(3) . .
C302 Ru3 N2 92.5(3) . .
C301 Ru3 N2 100.3(3) . .
C303 Ru3 Ru2 82.4(3) . .
C302 Ru3 Ru2 98.1(2) . .
C301 Ru3 Ru2 166.8(2) . .
N2 Ru3 Ru2 84.35(14) . .
C303 Ru3 Ru1 87.2(2) . .
C302 Ru3 Ru1 158.2(2) . .
C301 Ru3 Ru1 107.7(2) . .
N2 Ru3 Ru1 83.21(14) . .
Ru2 Ru3 Ru1 60.292(19) . .
C402 Ru4 C401 91.6(3) . .
C402 Ru4 C100 87.8(3) . .
C401 Ru4 C100 91.6(3) . .
C402 Ru4 C400 83.4(3) . .
C401 Ru4 C400 94.5(3) . .
C100 Ru4 C400 169.4(3) . .
C402 Ru4 N1 167.4(3) . .
C401 Ru4 N1 99.6(3) . .
C100 Ru4 N1 97.7(3) . .
C400 Ru4 N1 89.9(2) . .
C402 Ru4 Ru5 115.9(3) . .
C401 Ru4 Ru5 121.7(2) . .
C100 Ru4 Ru5 136.3(2) . .
C400 Ru4 Ru5 45.3(2) . .
N1 Ru4 Ru5 52.84(13) . .
C402 Ru4 Ru1 130.9(2) . .
C401 Ru4 Ru1 108.8(2) . .
C100 Ru4 Ru1 48.9(2) . .
C400 Ru4 Ru1 135.9(2) . .
N1 Ru4 Ru1 50.47(12) . .
Ru5 Ru4 Ru1 90.93(3) . .
C402 Ru4 Ru6 94.2(2) . .
C401 Ru4 Ru6 170.4(2) . .
C100 Ru4 Ru6 81.0(2) . .
C400 Ru4 Ru6 93.8(2) . .
N1 Ru4 Ru6 75.54(13) . .
Ru5 Ru4 Ru6 62.07(2) . .
Ru1 Ru4 Ru6 61.65(2) . .
C502 Ru5 C501 87.0(4) . .
C502 Ru5 C400 93.6(4) . .
C501 Ru5 C400 96.4(4) . .
C502 Ru5 N1 165.2(3) . .
C501 Ru5 N1 102.0(3) . .
C400 Ru5 N1 97.0(3) . .
C502 Ru5 Ru4 129.3(3) . .
C501 Ru5 Ru4 129.4(3) . .
C400 Ru5 Ru4 54.0(2) . .
N1 Ru5 Ru4 52.51(13) . .
C502 Ru5 Ru2 117.0(3) . .
C501 Ru5 Ru2 104.6(3) . .
C400 Ru5 Ru2 143.3(2) . .
N1 Ru5 Ru2 49.65(13) . .
Ru4 Ru5 Ru2 89.71(3) . .
C502 Ru5 Ru6 93.3(3) . .
C501 Ru5 Ru6 164.2(3) . .
C400 Ru5 Ru6 99.4(2) . .
N1 Ru5 Ru6 74.91(12) . .
Ru4 Ru5 Ru6 61.21(2) . .
Ru2 Ru5 Ru6 61.335(19) . .
C502 Ru5 H200 82(2) . .
C501 Ru5 H200 126(2) . .
C400 Ru5 H200 137(2) . .
N1 Ru5 H200 83(2) . .
Ru4 Ru5 H200 96(2) . .
Ru2 Ru5 H200 41(2) . .
Ru6 Ru5 H200 39(2) . .
C12 Ru6 C13 37.1(3) . .
C12 Ru6 C11 36.4(3) . .
C13 Ru6 C11 66.5(3) . .
C12 Ru6 C14 66.1(3) . .
C13 Ru6 C14 36.3(3) . .
C11 Ru6 C14 78.8(3) . .
C12 Ru6 C15 77.0(3) . .
C13 Ru6 C15 65.0(3) . .
C11 Ru6 C15 66.3(3) . .
C14 Ru6 C15 36.3(3) . .
C12 Ru6 C16 65.3(3) . .
C13 Ru6 C16 77.4(3) . .
C11 Ru6 C16 36.9(3) . .
C14 Ru6 C16 66.0(3) . .
C15 Ru6 C16 36.6(3) . .
C12 Ru6 Ru4 91.5(2) . .
C13 Ru6 Ru4 95.5(2) . .
C11 Ru6 Ru4 113.70(19) . .
C14 Ru6 Ru4 123.2(2) . .
C15 Ru6 Ru4 159.31(19) . .
C16 Ru6 Ru4 150.22(19) . .
C12 Ru6 Ru5 130.3(2) . .
C13 Ru6 Ru5 103.2(2) . .
C11 Ru6 Ru5 166.4(2) . .
C14 Ru6 Ru5 98.2(2) . .
C15 Ru6 Ru5 118.69(19) . .
C16 Ru6 Ru5 152.96(19) . .
Ru4 Ru6 Ru5 56.718(19) . .
C12 Ru6 Ru1 110.1(2) . .
C13 Ru6 Ru1 141.1(2) . .
C11 Ru6 Ru1 97.1(2) . .
C14 Ru6 Ru1 175.9(2) . .
C15 Ru6 Ru1 142.57(19) . .
C16 Ru6 Ru1 111.24(19) . .
Ru4 Ru6 Ru1 57.56(2) . .
Ru5 Ru6 Ru1 85.53(2) . .
C12 Ru6 Ru2 166.3(2) . .
C13 Ru6 Ru2 156.5(2) . .
C11 Ru6 Ru2 134.4(2) . .
C14 Ru6 Ru2 126.5(2) . .
C15 Ru6 Ru2 109.89(19) . .
C16 Ru6 Ru2 112.83(18) . .
Ru4 Ru6 Ru2 85.11(2) . .
Ru5 Ru6 Ru2 57.73(2) . .
Ru1 Ru6 Ru2 57.048(18) . .
C12 Ru6 H100 126(4) . .
C13 Ru6 H100 161(4) . .
C11 Ru6 H100 95(4) . .
C14 Ru6 H100 145(4) . .
C15 Ru6 H100 109(4) . .
C16 Ru6 H100 88(4) . .
Ru4 Ru6 H100 91(4) . .
Ru5 Ru6 H100 95(4) . .
Ru1 Ru6 H100 36(4) . .
Ru2 Ru6 H100 41(4) . .
C12 Ru6 H200 156(2) . .
C13 Ru6 H200 119(2) . .
C11 Ru6 H200 152(3) . .
C14 Ru6 H200 91(2) . .
C15 Ru6 H200 90(2) . .
C16 Ru6 H200 115(2) . .
Ru4 Ru6 H200 94(2) . .
Ru5 Ru6 H200 40(3) . .
Ru1 Ru6 H200 93(2) . .
Ru2 Ru6 H200 38(2) . .
H100 Ru6 H200 78(5) . .
C1 N1 Ru2 116.3(4) . .
C1 N1 Ru1 118.3(4) . .
Ru2 N1 Ru1 78.53(16) . .
C1 N1 Ru4 120.1(4) . .
Ru2 N1 Ru4 123.5(2) . .
Ru1 N1 Ru4 77.19(16) . .
C1 N1 Ru5 118.0(4) . .
Ru2 N1 Ru5 78.08(17) . .
Ru1 N1 Ru5 123.7(2) . .
Ru4 N1 Ru5 74.64(16) . .
C1 N2 C5 119.8(6) . .
C1 N2 Ru3 114.9(4) . .
C5 N2 Ru3 124.9(5) . .
O100 C100 Ru4 140.1(6) . .
O100 C100 Ru1 136.4(6) . .
Ru4 C100 Ru1 83.5(3) . .
O101 C101 Ru1 170.5(7) . .
O102 C102 Ru1 177.0(8) . .
O201 C201 Ru2 178.0(7) . .
O202 C202 Ru2 177.4(8) . .
O301 C301 Ru3 173.6(8) . .
O302 C302 Ru3 178.5(8) . .
O303 C303 Ru3 176.9(8) . .
O400 C400 Ru5 147.0(7) . .
O400 C400 Ru4 132.3(6) . .
Ru5 C400 Ru4 80.7(3) . .
O401 C401 Ru4 176.5(8) . .
O402 C402 Ru4 179.2(8) . .
O501 C501 Ru5 174.7(8) . .
O502 C502 Ru5 177.4(8) . .
N2 C1 N1 118.1(5) . .
N2 C1 C2 119.1(6) . .
N1 C1 C2 122.8(6) . .
C3 C2 C1 120.4(7) . .
C3 C2 H2 119.8 . .
C1 C2 H2 119.8 . .
C4 C3 C2 118.6(7) . .
C4 C3 H3 120.7 . .
C2 C3 H3 120.7 . .
C3 C4 C5 121.5(7) . .
C3 C4 H4 119.2 . .
C5 C4 H4 119.2 . .
C4 C5 N2 120.4(7) . .
C4 C5 C6 119.9(7) . .
N2 C5 C6 119.7(7) . .
C5 C6 H6A 109.5 . .
C5 C6 H6B 109.5 . .
H6A C6 H6B 109.5 . .
C5 C6 H6C 109.5 . .
H6A C6 H6C 109.5 . .
H6B C6 H6C 109.5 . .
C12 C11 C16 118.3(7) . .
C12 C11 Ru6 71.0(4) . .
C16 C11 Ru6 72.6(4) . .
C12 C11 H11 120.6 . .
C16 C11 H11 120.6 . .
Ru6 C11 H11 120.6 . .
C11 C12 C13 121.4(8) . .
C11 C12 Ru6 72.6(4) . .
C13 C12 Ru6 71.5(4) . .
C11 C12 H12 118.8 . .
C13 C12 H12 118.8 . .
Ru6 C12 H12 118.8 . .
C14 C13 C12 120.6(8) . .
C14 C13 Ru6 72.7(5) . .
C12 C13 Ru6 71.5(4) . .
C14 C13 H13 119.3 . .
C12 C13 H13 119.3 . .
Ru6 C13 H13 119.3 . .
C13 C14 C15 119.1(8) . .
C13 C14 Ru6 71.0(4) . .
C15 C14 Ru6 72.5(4) . .
C13 C14 H14 120.2 . .
C15 C14 H14 120.2 . .
Ru6 C14 H14 120.2 . .
C14 C15 C16 120.9(7) . .
C14 C15 C23 129.6(7) . .
C16 C15 C23 109.5(7) . .
C14 C15 Ru6 71.2(4) . .
C16 C15 Ru6 72.0(4) . .
C23 C15 Ru6 130.6(5) . .
C15 C23 C17 102.7(6) . .
C15 C23 H23B 111.2 . .
C17 C23 H23B 111.2 . .
C15 C23 H23A 111.2 . .
C17 C23 H23A 111.2 . .
H23B C23 H23A 109.1 . .
C22 C17 C18 119.0(8) . .
C22 C17 C23 111.4(7) . .
C18 C17 C23 129.6(8) . .
C19 C18 C17 119.0(9) . .
C19 C18 H18 120.5 . .
C17 C18 H18 120.5 . .
C20 C19 C18 121.5(9) . .
C20 C19 H19 119.3 . .
C18 C19 H19 119.3 . .
C19 C20 C21 121.0(9) . .
C19 C20 H20 119.5 . .
C21 C20 H20 119.5 . .
C22 C21 C20 116.9(9) . .
C22 C21 H21 121.6 . .
C20 C21 H21 121.6 . .
C17 C22 C21 122.7(7) . .
C17 C22 C16 108.2(7) . .
C21 C22 C16 129.1(8) . .
C15 C16 C11 119.6(7) . .
C15 C16 C22 108.2(7) . .
C11 C16 C22 132.1(7) . .
C15 C16 Ru6 71.4(4) . .
C11 C16 Ru6 70.6(4) . .
C22 C16 Ru6 129.2(5) . .
Cl91 C90 Cl91 94(2) 3_657 .
Cl91 C90 H90A 112.9 3_657 .
Cl91 C90 H90A 112.9 . .
Cl91 C90 H90B 112.9 3_657 .
Cl91 C90 H90B 112.9 . .
H90A C90 H90B 110.4 . .
C90 Cl91 C90 86(2) 3_657 .
C90 Cl91 Cl91 44.8(17) 3_657 3_657
C90 Cl91 Cl91 41.3(15) . 3_657

loop_
_geom_bond_atom_site_label_1
_geom_bond_atom_site_label_2
_geom_bond_distance
_geom_bond_site_symmetry_2
Ru1 C102 1.876(8) .
Ru1 C101 1.884(9) .
Ru1 C100 2.088(8) .
Ru1 N1 2.177(5) .
Ru1 Ru2 2.7462(8) .
Ru1 Ru4 2.7521(9) .
Ru1 Ru3 2.7546(9) .
Ru1 Ru6 2.8700(10) .
Ru1 H100 1.91(10) .
Ru2 C201 1.869(7) .
Ru2 C202 1.877(9) .
Ru2 N1 2.162(5) .
Ru2 Ru3 2.7132(10) .
Ru2 Ru5 2.7761(9) .
Ru2 Ru6 2.8809(8) .
Ru2 H100 2.04(10) .
Ru2 H200 1.83(8) .
Ru3 C303 1.888(9) .
Ru3 C302 1.896(9) .
Ru3 C301 1.946(9) .
Ru3 N2 2.228(6) .
Ru4 C402 1.873(8) .
Ru4 C401 1.912(8) .
Ru4 C100 2.044(8) .
Ru4 C400 2.226(8) .
Ru4 N1 2.234(5) .
Ru4 Ru5 2.7153(9) .
Ru4 Ru6 2.8465(9) .
Ru5 C502 1.869(9) .
Ru5 C501 1.886(8) .
Ru5 C400 1.954(8) .
Ru5 N1 2.244(5) .
Ru5 Ru6 2.8699(9) .
Ru5 H200 1.89(8) .
Ru6 C12 2.219(7) .
Ru6 C13 2.219(8) .
Ru6 C11 2.239(7) .
Ru6 C14 2.240(7) .
Ru6 C15 2.257(7) .
Ru6 C16 2.265(7) .
Ru6 H100 1.43(10) .
Ru6 H200 1.83(8) .
N1 C1 1.391(8) .
N2 C1 1.371(8) .
N2 C5 1.372(8) .
C100 O100 1.169(9) .
C101 O101 1.144(9) .
C102 O102 1.146(9) .
C201 O201 1.144(8) .
C202 O202 1.135(9) .
C301 O301 1.116(9) .
C302 O302 1.135(9) .
C303 O303 1.137(10) .
C400 O400 1.174(9) .
C401 O401 1.133(9) .
C402 O402 1.128(9) .
C501 O501 1.130(9) .
C502 O502 1.132(10) .
C1 C2 1.401(9) .
C2 C3 1.385(10) .
C2 H2 0.9300 .
C3 C4 1.356(11) .
C3 H3 0.9300 .
C4 C5 1.366(11) .
C4 H4 0.9300 .
C5 C6 1.503(11) .
C6 H6A 0.9600 .
C6 H6B 0.9600 .
C6 H6C 0.9600 .
C11 C12 1.392(11) .
C11 C16 1.425(10) .
C11 H11 0.9800 .
C12 C13 1.410(12) .
C12 H12 0.9800 .
C13 C14 1.389(12) .
C13 H13 0.9800 .
C14 C15 1.400(11) .
C14 H14 0.9800 .
C15 C16 1.419(10) .
C15 C23 1.505(11) .
C23 C17 1.510(11) .
C23 H23B 0.9700 .
C23 H23A 0.9700 .
C17 C22 1.375(11) .
C17 C18 1.392(12) .
C18 C19 1.370(13) .
C18 H18 0.9300 .
C19 C20 1.368(13) .
C19 H19 0.9300 .
C20 C21 1.392(12) .
C20 H20 0.9300 .
C21 C22 1.387(11) .
C21 H21 0.9300 .
C22 C16 1.481(10) .
C90 Cl91 1.51(4) 3_657
C90 Cl91 1.61(3) .
C90 H90A 0.9700 .
C90 H90B 0.9700 .
Cl91 C90 1.51(4) 3_657
Cl91 Cl91 2.28(6) 3_657
